data_2227691
loop_
_publ_author_name
'Venter, Gertruida J. S.'
'Steyl, Gideon'
'Roodt, Andreas'

_publ_section_title
;
 4-[(4-Methylphenyl)amino]pent-3-en-2-one
;
_journal_coeditor_code IS2620
_journal_issue 11
_journal_name_full 'Acta Crystallographica Section E'
_journal_page_first o3011
_journal_page_last o3012
_journal_paper_doi 10.1107/S1600536810043680
_journal_volume 66
_journal_year 2010
_chemical_formula_iupac 'C12 H15 N O'
_chemical_formula_moiety 'C12 H15 N O'
_chemical_formula_sum 'C12 H15 N O'
_chemical_formula_weight 189.25
_chemical_name_systematic
;
4-(4-Methylanilino)pent-3-en-2-one
;
_space_group_IT_number 14
_symmetry_cell_setting monoclinic
_symmetry_space_group_name_Hall '-P 2ybc'
_symmetry_space_group_name_H-M 'P 1 21/c 1'
_atom_sites_solution_hydrogens geom
_atom_sites_solution_primary direct
_atom_sites_solution_secondary difmap
_audit_creation_method 'WinGX routine CIF_UPDATE'
_cell_angle_alpha 90
_cell_angle_beta 110.2910(10)
_cell_angle_gamma 90
_cell_formula_units_Z 4
_cell_length_a 10.0736(2)
_cell_length_b 10.8800(2)
_cell_length_c 10.0723(2)
_cell_measurement_reflns_used 8475
_cell_measurement_temperature 100(2)
_cell_measurement_theta_max 28.31
_cell_measurement_theta_min 2.86
_cell_volume 1035.43(4)
_computing_cell_refinement 'SAINT-Plus (Bruker, 2004)'
_computing_data_collection 'APEX2 (Bruker, 2005)'
_computing_data_reduction 'SAINT-Plus (Bruker, 2004)'
_computing_molecular_graphics 'DIAMOND (Brandenburg & Putz, 2005)'
_computing_publication_material 'WinGX (Farrugia, 1999)'
_computing_structure_refinement 'SHELXL97 (Sheldrick, 2008)'
_computing_structure_solution 'SHELXS97 (Sheldrick, 2008)'
_diffrn_ambient_temperature 100(2)
_diffrn_measured_fraction_theta_full 0.999
_diffrn_measured_fraction_theta_max 0.999
_diffrn_measurement_device_type 'Bruker X8 APEXII 4K Kappa CCD'
_diffrn_measurement_method '\w and \f'
_diffrn_radiation_monochromator graphite
_diffrn_radiation_source 'fine-focus sealed tube'
_diffrn_radiation_type MoK\a
_diffrn_radiation_wavelength 0.71073
_diffrn_reflns_av_R_equivalents 0.0243
_diffrn_reflns_limit_h_max 12
_diffrn_reflns_limit_h_min -9
_diffrn_reflns_limit_k_max 13
_diffrn_reflns_limit_k_min -13
_diffrn_reflns_limit_l_max 12
_diffrn_reflns_limit_l_min -12
_diffrn_reflns_number 17880
_diffrn_reflns_theta_full 27
_diffrn_reflns_theta_max 27
_diffrn_reflns_theta_min 1.55
_exptl_absorpt_coefficient_mu 0.077
_exptl_absorpt_correction_T_max 0.9848
_exptl_absorpt_correction_T_min 0.9743
_exptl_absorpt_correction_type multi-scan
_exptl_absorpt_process_details '(SADABS; Bruker, 2004)'
_exptl_crystal_colour white
_exptl_crystal_density_diffrn 1.214
_exptl_crystal_density_method 'not measured'
_exptl_crystal_description cuboid
_exptl_crystal_F_000 408
_exptl_crystal_size_max 0.34
_exptl_crystal_size_mid 0.31
_exptl_crystal_size_min 0.2
_refine_diff_density_max 0.276
_refine_diff_density_min -0.195
_refine_ls_extinction_method none
_refine_ls_goodness_of_fit_ref 1.051
_refine_ls_hydrogen_treatment mixed
_refine_ls_matrix_type full
_refine_ls_number_parameters 134
_refine_ls_number_reflns 2257
_refine_ls_number_restraints 0
_refine_ls_restrained_S_all 1.051
_refine_ls_R_factor_gt 0.035
_refine_ls_shift/su_max 0.001
_refine_ls_structure_factor_coef Fsqd
_refine_ls_weighting_details 'calc w = 1/[\s^2^(Fo^2^)+(0.0527P)^2^+0.3154P] where P=(Fo^2^+2Fc^2^)/3'
_refine_ls_weighting_scheme calc
_refine_ls_wR_factor_ref 0.0986
_reflns_number_gt 2011
_reflns_number_total 2257
_reflns_threshold_expression I>2\s(I)
_cod_data_source_file is2620.cif
_cod_data_source_block I
_cod_original_cell_volume 1035.43(3)
_cod_original_sg_symbol_H-M 'P 21/c'
_cod_database_code 2227691
_cod_database_fobs_code 2227691

loop_
_symmetry_equiv_pos_as_xyz
'x, y, z'
'-x, y+1/2, -z+1/2'
'-x, -y, -z'
'x, -y-1/2, z-1/2'

loop_
_atom_site_type_symbol
_atom_site_label
_atom_site_fract_x
_atom_site_fract_y
_atom_site_fract_z
_atom_site_U_iso_or_equiv
_atom_site_adp_type
_atom_site_calc_flag
_atom_site_refinement_flags
_atom_site_occupancy
_atom_site_disorder_assembly
_atom_site_disorder_group
H H11 0.4680(15) 0.6492(15) 0.1245(16) 0.035(4) Uiso d . 1 . .
C C1 0.40618(11) 0.93113(10) 0.19271(12) 0.0217(2) Uani d . 1 . .
H H1A 0.3029 0.923 0.1547 0.033 Uiso calc R 1 . .
H H1B 0.4343 1.0054 0.1542 0.033 Uiso calc R 1 . .
H H1C 0.4381 0.9371 0.2961 0.033 Uiso calc R 1 . .
C C2 0.47215(10) 0.82105(9) 0.15165(10) 0.0172(2) Uani d . 1 . .
C C3 0.58328(10) 0.83668(10) 0.10224(11) 0.0184(2) Uani d . 1 . .
H H3 0.6177 0.9177 0.1004 0.022 Uiso calc R 1 . .
C C4 0.64936(10) 0.73921(10) 0.05403(11) 0.0189(2) Uani d . 1 . .
C C5 0.76886(11) 0.77128(11) 0.00155(12) 0.0237(2) Uani d . 1 . .
H H5A 0.8532 0.7236 0.0543 0.036 Uiso calc R 1 . .
H H5B 0.7901 0.8592 0.0158 0.036 Uiso calc R 1 . .
H H5C 0.7407 0.7518 -0.0995 0.036 Uiso calc R 1 . .
C C111 0.30726(10) 0.66767(9) 0.19824(11) 0.0168(2) Uani d . 1 . .
C C112 0.26693(11) 0.72321(10) 0.30296(11) 0.0199(2) Uani d . 1 . .
H H112 0.3174 0.7925 0.3529 0.024 Uiso calc R 1 . .
C C113 0.15224(11) 0.67660(10) 0.33410(11) 0.0213(2) Uani d . 1 . .
H H113 0.1239 0.7164 0.4039 0.026 Uiso calc R 1 . .
C C114 0.07814(10) 0.57364(10) 0.26603(11) 0.0197(2) Uani d . 1 . .
C C115 0.12396(11) 0.51612(10) 0.16576(11) 0.0206(2) Uani d . 1 . .
H H115 0.0773 0.4437 0.1203 0.025 Uiso calc R 1 . .
C C116 0.23603(11) 0.56237(10) 0.13106(11) 0.0194(2) Uani d . 1 . .
H H116 0.2644 0.5223 0.0614 0.023 Uiso calc R 1 . .
C C117 -0.04840(11) 0.52533(11) 0.29731(13) 0.0257(3) Uani d . 1 . .
H H11A -0.0518 0.5634 0.3843 0.039 Uiso calc R 1 . .
H H11B -0.0404 0.436 0.3095 0.039 Uiso calc R 1 . .
H H11C -0.1351 0.5453 0.2184 0.039 Uiso calc R 1 . .
N N11 0.42309(9) 0.70705(8) 0.15977(9) 0.0176(2) Uani d . 1 . .
O O12 0.61277(8) 0.62890(7) 0.05166(8) 0.0227(2) Uani d . 1 . .

loop_
_atom_site_aniso_label
_atom_site_aniso_U_11
_atom_site_aniso_U_22
_atom_site_aniso_U_33
_atom_site_aniso_U_12
_atom_site_aniso_U_13
_atom_site_aniso_U_23
C1 0.0245(5) 0.0165(5) 0.0269(5) 0.0011(4) 0.0124(4) -0.0005(4)
C2 0.0182(5) 0.0165(5) 0.0155(5) 0.0009(4) 0.0042(4) 0.0003(4)
C3 0.0191(5) 0.0164(5) 0.0196(5) -0.0013(4) 0.0068(4) 0.0002(4)
C4 0.0174(5) 0.0206(5) 0.0185(5) 0.0000(4) 0.0059(4) 0.0013(4)
C5 0.0212(5) 0.0240(6) 0.0292(6) -0.0016(4) 0.0127(4) 0.0002(4)
C111 0.0156(4) 0.0167(5) 0.0182(5) 0.0028(4) 0.0061(4) 0.0035(4)
C112 0.0216(5) 0.0191(5) 0.0191(5) -0.0010(4) 0.0073(4) -0.0016(4)
C113 0.0224(5) 0.0238(6) 0.0207(5) 0.0029(4) 0.0114(4) 0.0000(4)
C114 0.0162(5) 0.0215(5) 0.0216(5) 0.0032(4) 0.0069(4) 0.0048(4)
C115 0.0193(5) 0.0188(5) 0.0229(5) -0.0012(4) 0.0062(4) -0.0006(4)
C116 0.0205(5) 0.0189(5) 0.0200(5) 0.0024(4) 0.0087(4) -0.0005(4)
C117 0.0200(5) 0.0289(6) 0.0313(6) 0.0002(4) 0.0129(4) 0.0035(5)
N11 0.0182(4) 0.0156(4) 0.0214(4) 0.0016(3) 0.0100(3) 0.0002(3)
O12 0.0245(4) 0.0171(4) 0.0306(4) 0.0000(3) 0.0145(3) -0.0006(3)

loop_
_atom_type_symbol
_atom_type_description
_atom_type_scat_dispersion_real
_atom_type_scat_dispersion_imag
_atom_type_scat_source
C C 0.0033 0.0016 'International Tables Vol C Tables 4.2.6.8 and 6.1.1.4'
H H 0 0 'International Tables Vol C Tables 4.2.6.8 and 6.1.1.4'
N N 0.0061 0.0033 'International Tables Vol C Tables 4.2.6.8 and 6.1.1.4'
O O 0.0106 0.006 'International Tables Vol C Tables 4.2.6.8 and 6.1.1.4'

loop_
_geom_angle_atom_site_label_1
_geom_angle_atom_site_label_2
_geom_angle_atom_site_label_3
_geom_angle_site_symmetry_1
_geom_angle_site_symmetry_3
_geom_angle
_geom_angle_publ_flag
C2 C1 H1A . . 109.5 ?
C2 C1 H1B . . 109.5 ?
H1A C1 H1B . . 109.5 ?
C2 C1 H1C . . 109.5 ?
H1A C1 H1C . . 109.5 ?
H1B C1 H1C . . 109.5 ?
N11 C2 C3 . . 119.61(9) ?
N11 C2 C1 . . 120.83(9) ?
C3 C2 C1 . . 119.56(9) ?
C2 C3 C4 . . 124.27(10) ?
C2 C3 H3 . . 117.9 ?
C4 C3 H3 . . 117.9 ?
O12 C4 C3 . . 123.40(9) ?
O12 C4 C5 . . 118.58(9) ?
C3 C4 C5 . . 118.02(9) ?
C4 C5 H5A . . 109.5 ?
C4 C5 H5B . . 109.5 ?
H5A C5 H5B . . 109.5 ?
C4 C5 H5C . . 109.5 ?
H5A C5 H5C . . 109.5 ?
H5B C5 H5C . . 109.5 ?
C112 C111 C116 . . 119.16(9) ?
C112 C111 N11 . . 124.05(9) ?
C116 C111 N11 . . 116.69(9) ?
C111 C112 C113 . . 119.66(10) ?
C111 C112 H112 . . 120.2 ?
C113 C112 H112 . . 120.2 ?
C114 C113 C112 . . 121.89(10) ?
C114 C113 H113 . . 119.1 ?
C112 C113 H113 . . 119.1 ?
C113 C114 C115 . . 117.59(9) ?
C113 C114 C117 . . 121.75(10) ?
C115 C114 C117 . . 120.66(10) ?
C116 C115 C114 . . 121.46(10) ?
C116 C115 H115 . . 119.3 ?
C114 C115 H115 . . 119.3 ?
C115 C116 C111 . . 120.14(10) ?
C115 C116 H116 . . 119.9 ?
C111 C116 H116 . . 119.9 ?
C114 C117 H11A . . 109.5 ?
C114 C117 H11B . . 109.5 ?
H11A C117 H11B . . 109.5 ?
C114 C117 H11C . . 109.5 ?
H11A C117 H11C . . 109.5 ?
H11B C117 H11C . . 109.5 ?
C2 N11 C111 . . 130.44(9) ?
C2 N11 H11 . . 111.6(9) ?
C111 N11 H11 . . 117.5(9) ?

loop_
_geom_bond_atom_site_label_1
_geom_bond_atom_site_label_2
_geom_bond_site_symmetry_2
_geom_bond_distance
_geom_bond_publ_flag
C1 C2 . 1.4959(14) ?
C1 H1A . 0.98 ?
C1 H1B . 0.98 ?
C1 H1C . 0.98 ?
C2 N11 . 1.3482(13) ?
C2 C3 . 1.3842(14) ?
C3 C4 . 1.4240(15) ?
C3 H3 . 0.95 ?
C4 O12 . 1.2533(13) ?
C4 C5 . 1.5138(14) ?
C5 H5A . 0.98 ?
C5 H5B . 0.98 ?
C5 H5C . 0.98 ?
C111 C112 . 1.3929(14) ?
C111 C116 . 1.3958(15) ?
C111 N11 . 1.4173(13) ?
C112 C113 . 1.3934(14) ?
C112 H112 . 0.95 ?
C113 C114 . 1.3882(16) ?
C113 H113 . 0.95 ?
C114 C115 . 1.3957(15) ?
C114 C117 . 1.5097(14) ?
C115 C116 . 1.3870(14) ?
C115 H115 . 0.95 ?
C116 H116 . 0.95 ?
C117 H11A . 0.98 ?
C117 H11B . 0.98 ?
C117 H11C . 0.98 ?
N11 H11 . 0.916(16) ?

loop_
_geom_hbond_atom_site_label_D
_geom_hbond_atom_site_label_H
_geom_hbond_atom_site_label_A
_geom_hbond_site_symmetry_A
_geom_hbond_distance_DH
_geom_hbond_distance_HA
_geom_hbond_distance_DA
_geom_hbond_angle_DHA
C116 H116 O12 3_665 0.95 2.55 3.4620(10) 160.4
N11 H11 O12 . 0.916(16) 1.859(16) 2.6463(13) 142.7(15)

loop_
_geom_torsion_atom_site_label_1
_geom_torsion_atom_site_label_2
_geom_torsion_atom_site_label_3
_geom_torsion_atom_site_label_4
_geom_torsion_site_symmetry_1
_geom_torsion_site_symmetry_2
_geom_torsion_site_symmetry_3
_geom_torsion_site_symmetry_4
_geom_torsion
_geom_torsion_publ_flag
N11 C2 C3 C4 . . . . 1.92(15) ?
C1 C2 C3 C4 . . . . -176.91(9) ?
C2 C3 C4 O12 . . . . 0.03(16) ?
C2 C3 C4 C5 . . . . 179.34(9) ?
C116 C111 C112 C113 . . . . -3.10(15) ?
N11 C111 C112 C113 . . . . -179.26(9) ?
C111 C112 C113 C114 . . . . 1.67(16) ?
C112 C113 C114 C115 . . . . 1.06(16) ?
C112 C113 C114 C117 . . . . -178.39(10) ?
C113 C114 C115 C116 . . . . -2.38(16) ?
C117 C114 C115 C116 . . . . 177.08(10) ?
C114 C115 C116 C111 . . . . 0.96(16) ?
C112 C111 C116 C115 . . . . 1.83(15) ?
N11 C111 C116 C115 . . . . 178.26(9) ?
C3 C2 N11 C111 . . . . -175.93(9) ?
C1 C2 N11 C111 . . . . 2.88(16) ?
C112 C111 N11 C2 . . . . -36.50(16) ?
C116 C111 N11 C2 . . . . 147.26(10) ?

loop_
_cod_related_entry_id
_cod_related_entry_database
_cod_related_entry_code
1 ChemSpider 4765784
